data_4037002
loop_
_publ_author_name
'Xie, Ting'
'Xiao, Yu'
'Zhao, Shuai'
'Hu, Xiu-Qin'
'Xu, Peng-Fei'

_publ_section_title
;
 Catalyst-Free Chemoselective Synthesis of
 3,4-Dihydroquinazoline-2-thiones and 2-Imino[1,3]benzothiazines.
;
_journal_issue 21
_journal_name_full 'The Journal of organic chemistry'
_journal_page_first 10499
_journal_page_last 10505
_journal_paper_doi 10.1021/acs.joc.6b01232
_journal_volume 81
_journal_year 2016
_chemical_formula_moiety 'C22 H17 Br N2 O S'
_chemical_formula_sum 'C22 H17 Br N2 O S'
_chemical_formula_weight 437.35
_space_group_crystal_system monoclinic
_space_group_IT_number 14
_space_group_name_Hall '-P 2yn'
_space_group_name_H-M_alt 'P 1 21/n 1'
_atom_sites_solution_hydrogens geom
_atom_sites_solution_primary direct
_atom_sites_solution_secondary difmap
_audit_creation_date 2016-01-06
_audit_creation_method
;
Olex2 1.2
(compiled 2015.09.30 svn.r3233 for OlexSys, GUI svn.r5103)
;
_cell_angle_alpha 90.00
_cell_angle_beta 101.208(15)
_cell_angle_gamma 90.00
_cell_formula_units_Z 4
_cell_length_a 7.0643(10)
_cell_length_b 19.913(4)
_cell_length_c 13.651(2)
_cell_measurement_reflns_used 787
_cell_measurement_temperature 295.38(10)
_cell_measurement_theta_max 21.0940
_cell_measurement_theta_min 4.0860
_cell_volume 1883.7(5)
_computing_cell_refinement
;
CrysAlisPro, Agilent Technologies,
Version 1.171.37.33 (release 27-03-2014 CrysAlis171 .NET)
(compiled Mar 27 2014,17:12:48)
;
_computing_data_collection
;
CrysAlisPro, Agilent Technologies,
Version 1.171.37.33 (release 27-03-2014 CrysAlis171 .NET)
(compiled Mar 27 2014,17:12:48)
;
_computing_data_reduction
;
CrysAlisPro, Agilent Technologies,
Version 1.171.37.33 (release 27-03-2014 CrysAlis171 .NET)
(compiled Mar 27 2014,17:12:48)
;
_computing_molecular_graphics 'Olex2 (Dolomanov et al., 2009)'
_computing_publication_material 'Olex2 (Dolomanov et al., 2009)'
_computing_structure_refinement 'ShelXL (Sheldrick, 2015)'
_computing_structure_solution 'ShelXS (Sheldrick, 2008)'
_diffrn_ambient_environment air
_diffrn_ambient_temperature 295.38(10)
_diffrn_detector 'CCD plate'
_diffrn_detector_area_resol_mean 16.0733
_diffrn_detector_type Eos
_diffrn_measured_fraction_theta_full 0.998
_diffrn_measured_fraction_theta_max 0.998
_diffrn_measurement_details
;
#__ type_ start__ end____ width___ exp.time_
  1 omega  -51.00   63.00   1.2000    6.0000
omega____ theta____ kappa____ phi______ frames
    -       20.5854  -19.0000  -60.0000 95

#__ type_ start__ end____ width___ exp.time_
  2 omega   -7.00   55.40   1.2000    6.0000
omega____ theta____ kappa____ phi______ frames
    -       20.5854  -99.0000 -120.0000 52

#__ type_ start__ end____ width___ exp.time_
  3 omega  -19.00    7.40   1.2000    6.0000
omega____ theta____ kappa____ phi______ frames
    -      -17.1479  -99.0000  -60.0000 22

#__ type_ start__ end____ width___ exp.time_
  4 omega   -4.00   23.60   1.2000    6.0000
omega____ theta____ kappa____ phi______ frames
    -      -17.1479  -99.0000   90.0000 23
;
_diffrn_measurement_device 'four-circle diffractometer'
_diffrn_measurement_device_type 'SuperNova, Dual, Cu at zero, Eos'
_diffrn_measurement_method '\w scans'
_diffrn_orient_matrix_UB_11 0.0760566000
_diffrn_orient_matrix_UB_12 -0.0206560000
_diffrn_orient_matrix_UB_13 -0.0096244000
_diffrn_orient_matrix_UB_21 -0.0417199000
_diffrn_orient_matrix_UB_22 -0.0280360000
_diffrn_orient_matrix_UB_23 0.0199333000
_diffrn_orient_matrix_UB_31 -0.0543416000
_diffrn_orient_matrix_UB_32 -0.0074595000
_diffrn_orient_matrix_UB_33 -0.0481266000
_diffrn_radiation_monochromator mirror
_diffrn_radiation_probe x-ray
_diffrn_radiation_type MoK\a
_diffrn_radiation_wavelength 0.71073
_diffrn_reflns_av_R_equivalents 0.0000
_diffrn_reflns_av_unetI/netI 0.2656
_diffrn_reflns_limit_h_max 8
_diffrn_reflns_limit_h_min -8
_diffrn_reflns_limit_k_max 23
_diffrn_reflns_limit_k_min -24
_diffrn_reflns_limit_l_max 16
_diffrn_reflns_limit_l_min -16
_diffrn_reflns_number 6997
_diffrn_reflns_theta_full 26.02
_diffrn_reflns_theta_max 26.02
_diffrn_reflns_theta_min 3.43
_diffrn_source 'SuperNova (Mo) X-ray Source'
_exptl_absorpt_coefficient_mu 2.308
_exptl_absorpt_correction_T_max 1.00000
_exptl_absorpt_correction_T_min 0.44738
_exptl_absorpt_correction_type multi-scan
_exptl_absorpt_process_details
;
CrysAlisPro, Agilent Technologies,
Version 1.171.37.33 (release 27-03-2014 CrysAlis171 .NET)
(compiled Mar 27 2014,17:12:48)
Empirical absorption correction using spherical harmonics,
 implemented in SCALE3 ABSPACK scaling algorithm.
;
_exptl_crystal_colour 'clear light colourless'
_exptl_crystal_colour_lustre clear
_exptl_crystal_colour_modifier light
_exptl_crystal_colour_primary colourless
_exptl_crystal_density_diffrn 1.542
_exptl_crystal_density_method 'not measured'
_exptl_crystal_description block
_exptl_crystal_F_000 888
_exptl_crystal_size_max 0.24
_exptl_crystal_size_mid 0.22
_exptl_crystal_size_min 0.21
_refine_diff_density_max 0.653
_refine_diff_density_min -0.561
_refine_diff_density_rms 0.082
_refine_ls_extinction_method none
_refine_ls_goodness_of_fit_ref 0.734
_refine_ls_hydrogen_treatment constr
_refine_ls_matrix_type full
_refine_ls_number_parameters 245
_refine_ls_number_reflns 6997
_refine_ls_number_restraints 0
_refine_ls_restrained_S_all 0.734
_refine_ls_R_factor_all 0.1775
_refine_ls_R_factor_gt 0.0594
_refine_ls_shift/su_max 0.000
_refine_ls_shift/su_mean 0.000
_refine_ls_structure_factor_coef Fsqd
_refine_ls_weighting_details 'calc w=1/[\s^2^(Fo^2^)+(0.0554P)^2^+0.0000P] where P=(Fo^2^+2Fc^2^)/3'
_refine_ls_weighting_scheme calc
_refine_ls_wR_factor_gt 0.1210
_refine_ls_wR_factor_ref 0.1346
_reflns_number_gt 2129
_reflns_number_total 6997
_reflns_threshold_expression >2sigma(I)
_cod_data_source_file jo6b01232_si_001.cif
_cod_data_source_block xieting1204_twin1_hklf4
_cod_database_code 4037002
_diffrn_oxdiff_twin_integration_method simultaneous
_olex2_refinement_description
;
1. Twinned data refinement
 Scales: 0.5875(13) 0.4125(13)
2. Fixed Uiso
 At 1.2 times of:
  All C(H) groups, All C(H,H) groups, All N(H) groups
3.a Ternary CH refined with riding coordinates:
 C7(H7)
3.b Secondary CH2 refined with riding coordinates:
 C15(H15A,H15B)
3.c Aromatic/amide H refined with riding coordinates:
 N1(H1), C2(H2), C3(H3), C4(H4), C5(H5), C10(H10), C11(H11), C12(H12),
 C13(H13), C14(H14), C18(H18), C19(H19), C21(H21), C22(H22)
;
_olex2_submission_special_instructions 'No special instructions were received'

loop_
_space_group_symop_id
_space_group_symop_operation_xyz
1 'x, y, z'
2 '-x+1/2, y+1/2, -z+1/2'
3 '-x, -y, -z'
4 'x-1/2, -y-1/2, z-1/2'

loop_
_atom_site_label
_atom_site_type_symbol
_atom_site_fract_x
_atom_site_fract_y
_atom_site_fract_z
_atom_site_U_iso_or_equiv
_atom_site_adp_type
_atom_site_occupancy
_atom_site_calc_flag
_atom_site_refinement_flags_posn
Br1 Br -0.93859(8) 0.25686(3) 0.54309(4) 0.0762(3) Uani 1 d .
S1 S -0.22329(16) -0.02247(7) 0.27986(8) 0.0455(4) Uani 1 d .
O1 O -0.2061(5) 0.04908(18) 0.4865(2) 0.0605(11) Uani 1 d .
N1 N -0.2870(5) 0.03668(19) 0.1002(2) 0.0399(10) Uani 1 d .
H1 H -0.3674 0.0509 0.0489 0.048 Uiso 1 calc R
N2 N -0.4939(5) -0.0486(2) 0.1204(2) 0.0418(11) Uani 1 d .
C1 C -0.1036(6) 0.0654(2) 0.1178(3) 0.0328(12) Uani 1 d .
C2 C -0.0198(7) 0.0841(2) 0.0388(3) 0.0414(13) Uani 1 d .
H2 H -0.0888 0.0786 -0.0260 0.050 Uiso 1 calc R
C3 C 0.1619(7) 0.1107(2) 0.0531(3) 0.0457(14) Uani 1 d .
H3 H 0.2141 0.1238 -0.0014 0.055 Uiso 1 calc R
C4 C 0.2669(6) 0.1178(2) 0.1480(4) 0.0479(14) Uani 1 d .
H4 H 0.3918 0.1348 0.1584 0.058 Uiso 1 calc R
C5 C 0.1856(7) 0.0996(2) 0.2276(3) 0.0464(14) Uani 1 d .
H5 H 0.2566 0.1050 0.2920 0.056 Uiso 1 calc R
C6 C -0.0002(6) 0.0735(2) 0.2145(3) 0.0350(12) Uani 1 d .
C7 C -0.0842(6) 0.0539(2) 0.3037(3) 0.0396(13) Uani 1 d .
H7 H 0.0243 0.0446 0.3586 0.047 Uiso 1 calc R
C8 C -0.3512(6) -0.0113(2) 0.1559(3) 0.0336(12) Uani 1 d .
C9 C -0.5542(7) -0.0986(3) 0.1803(3) 0.0327(12) Uani 1 d .
C10 C -0.7202(7) -0.0905(3) 0.2192(3) 0.0487(14) Uani 1 d .
H10 H -0.7894 -0.0506 0.2079 0.058 Uiso 1 calc R
C11 C -0.7833(7) -0.1403(3) 0.2739(3) 0.0526(15) Uani 1 d .
H11 H -0.8934 -0.1336 0.3005 0.063 Uiso 1 calc R
C12 C -0.6857(8) -0.2002(3) 0.2899(3) 0.0549(15) Uani 1 d .
H12 H -0.7293 -0.2341 0.3268 0.066 Uiso 1 calc R
C13 C -0.5231(8) -0.2092(3) 0.2508(3) 0.0539(15) Uani 1 d .
H13 H -0.4567 -0.2497 0.2608 0.065 Uiso 1 calc R
C14 C -0.4567(6) -0.1590(3) 0.1968(3) 0.0419(13) Uani 1 d .
H14 H -0.3454 -0.1658 0.1713 0.050 Uiso 1 calc R
C15 C -0.2001(6) 0.1108(2) 0.3377(3) 0.0465(13) Uani 1 d .
H15A H -0.1195 0.1506 0.3494 0.056 Uiso 1 calc R
H15B H -0.3089 0.1211 0.2846 0.056 Uiso 1 calc R
C16 C -0.2740(6) 0.0944(3) 0.4317(3) 0.0398(13) Uani 1 d .
C17 C -0.4373(6) 0.1349(3) 0.4542(3) 0.0342(12) Uani 1 d .
C18 C -0.5619(7) 0.1055(3) 0.5108(3) 0.0467(14) Uani 1 d .
H18 H -0.5405 0.0617 0.5341 0.056 Uiso 1 calc R
C19 C -0.7154(6) 0.1415(3) 0.5318(3) 0.0455(14) Uani 1 d .
H19 H -0.8027 0.1214 0.5656 0.055 Uiso 1 calc R
C20 C -0.7385(6) 0.2065(3) 0.5028(3) 0.0420(13) Uani 1 d .
C21 C -0.6168(6) 0.2378(2) 0.4484(3) 0.0417(13) Uani 1 d .
H21 H -0.6347 0.2826 0.4293 0.050 Uiso 1 calc R
C22 C -0.4689(7) 0.2006(3) 0.4234(3) 0.0448(14) Uani 1 d .
H22 H -0.3887 0.2202 0.3849 0.054 Uiso 1 calc R

loop_
_atom_site_aniso_label
_atom_site_aniso_U_11
_atom_site_aniso_U_22
_atom_site_aniso_U_33
_atom_site_aniso_U_23
_atom_site_aniso_U_13
_atom_site_aniso_U_12
Br1 0.0650(4) 0.1000(6) 0.0728(4) 0.0153(4) 0.0359(3) 0.0345(4)
S1 0.0508(8) 0.0533(9) 0.0310(6) 0.0052(7) 0.0043(6) -0.0144(8)
O1 0.062(2) 0.069(3) 0.055(2) 0.008(2) 0.0226(18) 0.028(2)
N1 0.031(2) 0.052(3) 0.035(2) 0.008(2) 0.0004(18) -0.013(2)
N2 0.043(3) 0.048(3) 0.037(2) 0.006(2) 0.0145(19) -0.016(2)
C1 0.026(3) 0.045(3) 0.027(3) -0.001(2) 0.005(2) 0.000(3)
C2 0.039(3) 0.055(4) 0.031(3) 0.000(2) 0.009(2) -0.011(3)
C3 0.027(3) 0.069(4) 0.044(3) 0.005(3) 0.015(2) -0.013(3)
C4 0.013(3) 0.067(4) 0.062(4) 0.012(3) 0.004(3) -0.009(3)
C5 0.044(3) 0.050(4) 0.046(3) 0.006(3) 0.010(3) -0.007(3)
C6 0.026(3) 0.044(3) 0.036(3) 0.001(2) 0.007(2) -0.003(3)
C7 0.040(3) 0.050(4) 0.029(2) -0.004(2) 0.008(2) -0.003(3)
C8 0.031(3) 0.027(3) 0.051(3) 0.011(3) 0.026(2) -0.003(3)
C9 0.035(3) 0.034(3) 0.030(3) -0.004(2) 0.008(2) -0.008(3)
C10 0.051(3) 0.053(4) 0.047(3) 0.001(3) 0.020(3) -0.007(3)
C11 0.065(4) 0.060(4) 0.040(3) 0.003(3) 0.027(3) -0.008(4)
C12 0.074(4) 0.059(4) 0.032(3) 0.005(3) 0.012(3) -0.030(4)
C13 0.076(4) 0.038(4) 0.049(3) 0.000(3) 0.014(3) 0.004(3)
C14 0.038(3) 0.052(4) 0.038(3) -0.003(3) 0.013(2) -0.002(3)
C15 0.051(3) 0.047(4) 0.050(3) 0.005(3) 0.029(3) -0.005(3)
C16 0.025(3) 0.058(4) 0.039(3) -0.006(3) 0.010(2) -0.003(3)
C17 0.029(3) 0.048(4) 0.024(3) -0.001(3) 0.002(2) 0.002(3)
C18 0.060(4) 0.042(4) 0.043(3) 0.012(3) 0.021(3) 0.009(3)
C19 0.032(3) 0.056(4) 0.052(3) 0.008(3) 0.019(2) 0.004(3)
C20 0.038(3) 0.052(4) 0.034(3) 0.000(3) 0.002(2) 0.007(3)
C21 0.034(3) 0.047(4) 0.040(3) 0.012(3) -0.004(2) -0.005(3)
C22 0.042(3) 0.057(4) 0.040(3) 0.004(3) 0.018(2) -0.004(3)

loop_
_atom_type_symbol
_atom_type_description
_atom_type_scat_dispersion_real
_atom_type_scat_dispersion_imag
_atom_type_scat_source
C C 0.0033 0.0016 'International Tables Vol C Tables 4.2.6.8 and 6.1.1.4'
H H 0.0000 0.0000 'International Tables Vol C Tables 4.2.6.8 and 6.1.1.4'
Br Br -0.2901 2.4595 'International Tables Vol C Tables 4.2.6.8 and 6.1.1.4'
N N 0.0061 0.0033 'International Tables Vol C Tables 4.2.6.8 and 6.1.1.4'
O O 0.0106 0.0060 'International Tables Vol C Tables 4.2.6.8 and 6.1.1.4'
S S 0.1246 0.1234 'International Tables Vol C Tables 4.2.6.8 and 6.1.1.4'

loop_
_geom_angle_atom_site_label_1
_geom_angle_atom_site_label_2
_geom_angle_atom_site_label_3
_geom_angle
C8 S1 C7 103.0(2)
C1 N1 H1 116.8
C8 N1 H1 116.8
C8 N1 C1 126.5(3)
C8 N2 C9 120.0(3)
C2 C1 N1 120.2(4)
C2 C1 C6 119.1(4)
C6 C1 N1 120.8(4)
C1 C2 H2 119.1
C3 C2 C1 121.8(4)
C3 C2 H2 119.1
C2 C3 H3 120.1
C2 C3 C4 119.8(4)
C4 C3 H3 120.1
C3 C4 H4 120.4
C3 C4 C5 119.2(4)
C5 C4 H4 120.4
C4 C5 H5 119.1
C4 C5 C6 121.7(4)
C6 C5 H5 119.1
C1 C6 C5 118.4(4)
C1 C6 C7 121.4(4)
C5 C6 C7 120.2(4)
S1 C7 H7 107.2
C6 C7 S1 111.1(3)
C6 C7 H7 107.2
C6 C7 C15 111.9(4)
C15 C7 S1 112.1(3)
C15 C7 H7 107.2
N1 C8 S1 117.4(3)
N2 C8 S1 120.7(3)
N2 C8 N1 121.8(4)
C10 C9 N2 120.9(5)
C14 C9 N2 120.9(4)
C14 C9 C10 118.1(5)
C9 C10 H10 119.6
C11 C10 C9 120.9(5)
C11 C10 H10 119.6
C10 C11 H11 119.7
C10 C11 C12 120.7(5)
C12 C11 H11 119.7
C11 C12 H12 120.5
C13 C12 C11 119.0(5)
C13 C12 H12 120.5
C12 C13 H13 119.6
C12 C13 C14 120.8(5)
C14 C13 H13 119.6
C9 C14 H14 119.7
C13 C14 C9 120.5(5)
C13 C14 H14 119.7
C7 C15 H15A 109.0
C7 C15 H15B 109.0
H15A C15 H15B 107.8
C16 C15 C7 113.1(4)
C16 C15 H15A 109.0
C16 C15 H15B 109.0
O1 C16 C15 121.7(4)
O1 C16 C17 120.5(4)
C17 C16 C15 117.9(4)
C18 C17 C16 118.8(5)
C22 C17 C16 122.5(5)
C22 C17 C18 118.7(4)
C17 C18 H18 120.0
C19 C18 C17 120.0(5)
C19 C18 H18 120.0
C18 C19 H19 120.2
C20 C19 C18 119.6(5)
C20 C19 H19 120.2
C19 C20 Br1 118.3(4)
C19 C20 C21 122.2(5)
C21 C20 Br1 119.4(4)
C20 C21 H21 121.0
C22 C21 C20 118.0(5)
C22 C21 H21 121.0
C17 C22 H22 119.3
C21 C22 C17 121.4(5)
C21 C22 H22 119.3

loop_
_geom_bond_atom_site_label_1
_geom_bond_atom_site_label_2
_geom_bond_distance
Br1 C20 1.899(5)
S1 C7 1.805(5)
S1 C8 1.770(4)
O1 C16 1.210(5)
N1 H1 0.8600
N1 C1 1.394(5)
N1 C8 1.353(5)
N2 C8 1.270(5)
N2 C9 1.406(5)
C1 C2 1.379(5)
C1 C6 1.388(5)
C2 H2 0.9300
C2 C3 1.366(5)
C3 H3 0.9300
C3 C4 1.369(5)
C4 H4 0.9300
C4 C5 1.373(6)
C5 H5 0.9300
C5 C6 1.390(5)
C6 C7 1.506(5)
C7 H7 0.9800
C7 C15 1.523(6)
C9 C10 1.387(6)
C9 C14 1.381(6)
C10 H10 0.9300
C10 C11 1.368(6)
C11 H11 0.9300
C11 C12 1.374(6)
C12 H12 0.9300
C12 C13 1.369(6)
C13 H13 0.9300
C13 C14 1.377(6)
C14 H14 0.9300
C15 H15A 0.9700
C15 H15B 0.9700
C15 C16 1.513(6)
C16 C17 1.487(6)
C17 C18 1.407(6)
C17 C22 1.379(6)
C18 H18 0.9300
C18 C19 1.376(6)
C19 H19 0.9300
C19 C20 1.353(6)
C20 C21 1.389(6)
C21 H21 0.9300
C21 C22 1.377(6)
C22 H22 0.9300

loop_
_geom_torsion_atom_site_label_1
_geom_torsion_atom_site_label_2
_geom_torsion_atom_site_label_3
_geom_torsion_atom_site_label_4
_geom_torsion
Br1 C20 C21 C22 177.7(3)
S1 C7 C15 C16 58.7(4)
O1 C16 C17 C18 -26.1(6)
O1 C16 C17 C22 152.5(4)
N1 C1 C2 C3 -178.1(4)
N1 C1 C6 C5 177.1(4)
N1 C1 C6 C7 -2.1(7)
N2 C9 C10 C11 177.2(4)
N2 C9 C14 C13 -176.2(4)
C1 N1 C8 S1 19.6(6)
C1 N1 C8 N2 -158.3(4)
C1 C2 C3 C4 1.4(7)
C1 C6 C7 S1 38.4(5)
C1 C6 C7 C15 -87.7(5)
C2 C1 C6 C5 -0.8(7)
C2 C1 C6 C7 -180.0(4)
C2 C3 C4 C5 -1.6(7)
C3 C4 C5 C6 0.7(7)
C4 C5 C6 C1 0.5(7)
C4 C5 C6 C7 179.8(4)
C5 C6 C7 S1 -140.8(4)
C5 C6 C7 C15 93.1(5)
C6 C1 C2 C3 -0.2(7)
C6 C7 C15 C16 -175.7(4)
C7 S1 C8 N1 16.8(4)
C7 S1 C8 N2 -165.3(4)
C7 C15 C16 O1 17.9(6)
C7 C15 C16 C17 -160.7(4)
C8 S1 C7 C6 -41.8(3)
C8 S1 C7 C15 84.2(3)
C8 N1 C1 C2 145.6(5)
C8 N1 C1 C6 -32.3(7)
C8 N2 C9 C10 105.3(5)
C8 N2 C9 C14 -78.9(6)
C9 N2 C8 S1 1.2(6)
C9 N2 C8 N1 179.0(4)
C9 C10 C11 C12 -1.3(7)
C10 C9 C14 C13 -0.3(6)
C10 C11 C12 C13 0.4(7)
C11 C12 C13 C14 0.5(7)
C12 C13 C14 C9 -0.6(7)
C14 C9 C10 C11 1.2(6)
C15 C16 C17 C18 152.5(4)
C15 C16 C17 C22 -28.9(6)
C16 C17 C18 C19 -179.3(4)
C16 C17 C22 C21 -177.5(4)
C17 C18 C19 C20 -4.0(7)
C18 C17 C22 C21 1.1(6)
C18 C19 C20 Br1 -174.6(3)
C18 C19 C20 C21 2.9(7)
C19 C20 C21 C22 0.2(6)
C20 C21 C22 C17 -2.3(6)
C22 C17 C18 C19 2.1(6)

loop_
_diffrn_oxdiff_twin_id
_diffrn_oxdiff_twin_ratio
_diffrn_oxdiff_twin_reflns_isolated
_diffrn_oxdiff_twin_reflns_overlapped
1 0.5953 3160 4935
2 0.4047 3130 4935

loop_
_twin_individual_id
_twin_individual_mass_fraction_refined
1 0.5875(13)
2 0.4125(13)
